data_4346063
loop_
_publ_author_name
'Liu, Wei'
'Bao, Xin'
'Li, Jin-Yan'
'Qin, Yu-Lian'
'Chen, Yan-Cong'
'Ni, Zhao-Ping'
'Tong, Ming-Liang'

_publ_section_title
;
 High-temperature spin crossover in two solvent-free coordination polymers
 with unusual high thermal stability.
;
_journal_issue 6
_journal_name_full 'Inorganic chemistry'
_journal_page_first 3006
_journal_page_last 3011
_journal_paper_doi 10.1021/acs.inorgchem.5b00119
_journal_volume 54
_journal_year 2015
_chemical_formula_sum 'C36 H24 Fe N10'
_chemical_formula_weight 652.50
_space_group_IT_number 14
_space_group_name_Hall '-P 2ybc'
_space_group_name_H-M_alt 'P 1 21/c 1'
_symmetry_cell_setting monoclinic
_symmetry_space_group_name_H-M 'P 1 21/c 1'
_atom_sites_solution_hydrogens geom
_atom_sites_solution_primary direct
_atom_sites_solution_secondary difmap
_audit_creation_method SHELXL-97
_cell_angle_alpha 90.00
_cell_angle_beta 98.141(3)
_cell_angle_gamma 90.00
_cell_formula_units_Z 2
_cell_length_a 8.8578(9)
_cell_length_b 8.6866(8)
_cell_length_c 19.5719(17)
_cell_measurement_temperature 298(2)
_cell_measurement_theta_max 27.56
_cell_measurement_theta_min 3.15
_cell_volume 1490.8(2)
_computing_structure_refinement 'SHELXL-97 (Sheldrick, 1997)'
_computing_structure_solution 'SHELXS-97 (Sheldrick, 1990)'
_diffrn_ambient_temperature 298(2)
_diffrn_measured_fraction_theta_full 0.981
_diffrn_measured_fraction_theta_max 0.981
_diffrn_radiation_monochromator graphite
_diffrn_radiation_source 'fine-focus sealed tube'
_diffrn_radiation_type MoK\a
_diffrn_radiation_wavelength 0.71073
_diffrn_reflns_av_R_equivalents 0.0546
_diffrn_reflns_av_sigmaI/netI 0.0700
_diffrn_reflns_limit_h_max 8
_diffrn_reflns_limit_h_min -10
_diffrn_reflns_limit_k_max 10
_diffrn_reflns_limit_k_min -10
_diffrn_reflns_limit_l_max 24
_diffrn_reflns_limit_l_min -24
_diffrn_reflns_number 6718
_diffrn_reflns_theta_full 25.99
_diffrn_reflns_theta_max 25.99
_diffrn_reflns_theta_min 3.15
_exptl_absorpt_coefficient_mu 0.552
_exptl_absorpt_correction_T_max 0.9815
_exptl_absorpt_correction_T_min 0.9713
_exptl_absorpt_correction_type multi-scan
_exptl_crystal_colour 'dark red'
_exptl_crystal_density_diffrn 1.454
_exptl_crystal_density_method 'not measured'
_exptl_crystal_description block
_exptl_crystal_F_000 672
_exptl_crystal_size_max 0.05
_exptl_crystal_size_mid 0.04
_exptl_crystal_size_min 0.03
_refine_diff_density_max 0.780
_refine_diff_density_min -0.821
_refine_diff_density_rms 0.079
_refine_ls_extinction_method none
_refine_ls_goodness_of_fit_ref 1.088
_refine_ls_hydrogen_treatment constr
_refine_ls_matrix_type full
_refine_ls_number_parameters 214
_refine_ls_number_reflns 2870
_refine_ls_number_restraints 0
_refine_ls_restrained_S_all 1.088
_refine_ls_R_factor_all 0.0890
_refine_ls_R_factor_gt 0.0588
_refine_ls_shift/su_max 0.000
_refine_ls_shift/su_mean 0.000
_refine_ls_structure_factor_coef Fsqd
_refine_ls_weighting_details 'calc w=1/[\s^2^(Fo^2^)+(0.0865P)^2^+0.0000P] where P=(Fo^2^+2Fc^2^)/3'
_refine_ls_weighting_scheme calc
_refine_ls_wR_factor_gt 0.1433
_refine_ls_wR_factor_ref 0.1661
_reflns_number_gt 1907
_reflns_number_total 2870
_reflns_threshold_expression >2sigma(I)
_cod_data_source_file ic5b00119_si_002.cif
_cod_data_source_block 2_298K
_cod_original_sg_symbol_H-M P2(1)/c
_cod_database_code 4346063

loop_
_symmetry_equiv_pos_as_xyz
'x, y, z'
'-x, y+1/2, -z+1/2'
'-x, -y, -z'
'x, -y-1/2, z-1/2'

loop_
_atom_site_label
_atom_site_type_symbol
_atom_site_fract_x
_atom_site_fract_y
_atom_site_fract_z
_atom_site_U_iso_or_equiv
_atom_site_adp_type
_atom_site_occupancy
_atom_site_symmetry_multiplicity
_atom_site_calc_flag
_atom_site_refinement_flags
Fe1 Fe -1.0000 -0.5000 0.5000 0.0351(3) Uani 1 2 d S
N1 N -0.8742(4) -0.6848(3) 0.48160(14) 0.0382(7) Uani 1 1 d .
N2 N -1.1649(3) -0.6332(3) 0.45097(13) 0.0374(7) Uani 1 1 d .
N3 N -1.3153(4) -0.6205(3) 0.42505(14) 0.0407(7) Uani 1 1 d .
N4 N -1.2201(4) -0.8382(3) 0.38244(15) 0.0440(8) Uani 1 1 d .
N5 N -2.0314(3) -0.9044(3) 0.09118(14) 0.0370(7) Uani 1 1 d .
C1 C -0.7251(5) -0.7103(4) 0.5038(2) 0.0461(10) Uani 1 1 d .
H1A H -0.6682 -0.6333 0.5284 0.055 Uiso 1 1 calc R
C2 C -0.6542(6) -0.8457(5) 0.4913(3) 0.0662(14) Uani 1 1 d .
H2A H -0.5516 -0.8602 0.5079 0.079 Uiso 1 1 calc R
C3 C -0.7367(6) -0.9608(5) 0.4537(3) 0.0724(16) Uani 1 1 d .
H3A H -0.6897 -1.0529 0.4446 0.087 Uiso 1 1 calc R
C4 C -0.8872(5) -0.9380(5) 0.4302(2) 0.0584(12) Uani 1 1 d .
H4A H -0.9442 -1.0137 0.4048 0.070 Uiso 1 1 calc R
C5 C -0.9537(4) -0.8002(4) 0.44485(18) 0.0403(9) Uani 1 1 d .
C6 C -1.1141(5) -0.7630(4) 0.42501(17) 0.0388(9) Uani 1 1 d .
C7 C -1.3440(4) -0.7452(4) 0.38373(17) 0.0369(8) Uani 1 1 d .
C8 C -1.4915(4) -0.7709(4) 0.34133(17) 0.0398(9) Uani 1 1 d .
C9 C -1.6096(5) -0.6653(4) 0.3412(2) 0.0503(11) Uani 1 1 d .
H9A H -1.5954 -0.5798 0.3700 0.060 Uiso 1 1 calc R
C10 C -1.7485(5) -0.6845(4) 0.2988(2) 0.0491(10) Uani 1 1 d .
H10A H -1.8253 -0.6119 0.2997 0.059 Uiso 1 1 calc R
C11 C -1.7735(5) -0.8118(4) 0.25499(18) 0.0439(9) Uani 1 1 d .
C12 C -1.6550(5) -0.9188(5) 0.2566(2) 0.0522(11) Uani 1 1 d .
H12A H -1.6692 -1.0052 0.2283 0.063 Uiso 1 1 calc R
C13 C -1.5181(5) -0.9001(4) 0.29877(19) 0.0503(10) Uani 1 1 d .
H13A H -1.4424 -0.9742 0.2989 0.060 Uiso 1 1 calc R
C14 C -1.9170(5) -0.8265(4) 0.20603(17) 0.0404(9) Uani 1 1 d .
C15 C -2.0591(5) -0.7808(4) 0.22045(19) 0.0481(10) Uani 1 1 d .
H15A H -2.0705 -0.7400 0.2634 0.058 Uiso 1 1 calc R
C16 C -2.1838(5) -0.7972(4) 0.16958(19) 0.0472(10) Uani 1 1 d .
H16A H -2.2798 -0.7661 0.1782 0.057 Uiso 1 1 calc R
C17 C -2.1668(4) -0.8592(4) 0.10632(18) 0.0403(9) Uani 1 1 d .
H17A H -2.2523 -0.8699 0.0731 0.048 Uiso 1 1 calc R
C18 C -1.9099(5) -0.8853(4) 0.14030(17) 0.0416(9) Uani 1 1 d .
H18A H -1.8147 -0.9133 0.1296 0.050 Uiso 1 1 calc R

loop_
_atom_site_aniso_label
_atom_site_aniso_U_11
_atom_site_aniso_U_22
_atom_site_aniso_U_33
_atom_site_aniso_U_23
_atom_site_aniso_U_13
_atom_site_aniso_U_12
Fe1 0.0326(5) 0.0369(4) 0.0330(4) -0.0024(3) -0.0049(3) 0.0025(3)
N1 0.0349(19) 0.0424(15) 0.0361(14) -0.0011(12) 0.0005(13) 0.0008(13)
N2 0.0311(19) 0.0427(15) 0.0359(14) 0.0001(12) -0.0042(13) 0.0042(13)
N3 0.0333(19) 0.0452(16) 0.0405(15) -0.0060(13) -0.0054(14) 0.0030(13)
N4 0.037(2) 0.0444(16) 0.0473(16) -0.0101(14) -0.0045(14) 0.0004(13)
N5 0.0272(18) 0.0405(15) 0.0412(15) 0.0031(12) -0.0029(13) -0.0039(12)
C1 0.030(2) 0.053(2) 0.052(2) -0.0026(17) -0.0076(17) 0.0035(17)
C2 0.044(3) 0.057(2) 0.090(3) -0.011(2) -0.015(2) 0.015(2)
C3 0.052(3) 0.052(2) 0.106(4) -0.024(3) -0.014(3) 0.020(2)
C4 0.047(3) 0.045(2) 0.077(3) -0.017(2) -0.012(2) 0.0052(19)
C5 0.035(2) 0.0392(17) 0.0440(18) -0.0029(15) -0.0027(16) 0.0063(15)
C6 0.041(2) 0.0356(17) 0.0369(17) -0.0022(14) -0.0036(16) 0.0007(15)
C7 0.032(2) 0.0424(17) 0.0340(16) 0.0004(14) -0.0025(15) 0.0046(15)
C8 0.032(2) 0.0467(19) 0.0378(17) -0.0058(15) -0.0034(16) -0.0024(16)
C9 0.050(3) 0.046(2) 0.051(2) -0.0155(17) -0.0090(19) 0.0008(18)
C10 0.043(3) 0.051(2) 0.051(2) -0.0109(18) -0.0044(18) 0.0048(18)
C11 0.040(3) 0.047(2) 0.0419(18) -0.0047(16) -0.0029(17) -0.0003(16)
C12 0.049(3) 0.052(2) 0.051(2) -0.0176(18) -0.0102(19) 0.0045(19)
C13 0.042(3) 0.053(2) 0.051(2) -0.0142(17) -0.0089(18) 0.0082(18)
C14 0.039(2) 0.0396(18) 0.0399(17) -0.0068(15) -0.0053(16) -0.0026(15)
C15 0.050(3) 0.053(2) 0.0404(18) -0.0126(17) 0.0026(18) -0.0014(19)
C16 0.038(3) 0.052(2) 0.051(2) -0.0008(17) 0.0015(18) -0.0002(17)
C17 0.033(2) 0.0443(18) 0.0420(19) 0.0034(15) -0.0010(16) -0.0074(16)
C18 0.038(2) 0.0445(19) 0.0398(18) -0.0030(15) -0.0028(16) -0.0031(16)

loop_
_atom_type_symbol
_atom_type_description
_atom_type_scat_dispersion_real
_atom_type_scat_dispersion_imag
_atom_type_scat_source
C C 0.0033 0.0016 'International Tables Vol C Tables 4.2.6.8 and 6.1.1.4'
H H 0.0000 0.0000 'International Tables Vol C Tables 4.2.6.8 and 6.1.1.4'
N N 0.0061 0.0033 'International Tables Vol C Tables 4.2.6.8 and 6.1.1.4'
Fe Fe 0.3463 0.8444 'International Tables Vol C Tables 4.2.6.8 and 6.1.1.4'

loop_
_geom_angle_atom_site_label_1
_geom_angle_atom_site_label_2
_geom_angle_atom_site_label_3
_geom_angle
_geom_angle_site_symmetry_1
_geom_angle_site_symmetry_3
N2 Fe1 N2 180.00(14) . 3_346
N2 Fe1 N1 80.71(12) . .
N2 Fe1 N1 99.29(11) 3_346 .
N2 Fe1 N1 99.29(12) . 3_346
N2 Fe1 N1 80.71(12) 3_346 3_346
N1 Fe1 N1 180.00(15) . 3_346
N2 Fe1 N5 90.20(12) . 4_646
N2 Fe1 N5 89.80(11) 3_346 4_646
N1 Fe1 N5 88.80(12) . 4_646
N1 Fe1 N5 91.20(12) 3_346 4_646
N2 Fe1 N5 89.80(11) . 2_255
N2 Fe1 N5 90.20(12) 3_346 2_255
N1 Fe1 N5 91.20(12) . 2_255
N1 Fe1 N5 88.80(12) 3_346 2_255
N5 Fe1 N5 180.0 4_646 2_255
C1 N1 C5 117.1(3) . .
C1 N1 Fe1 127.9(2) . .
C5 N1 Fe1 114.9(2) . .
C6 N2 N3 106.9(3) . .
C6 N2 Fe1 114.0(2) . .
N3 N2 Fe1 137.9(2) . .
C7 N3 N2 104.4(3) . .
C6 N4 C7 101.2(3) . .
C17 N5 C18 117.2(3) . .
C17 N5 Fe1 123.8(2) . 2_245
C18 N5 Fe1 119.0(3) . 2_245
N1 C1 C2 122.4(4) . .
N1 C1 H1A 118.8 . .
C2 C1 H1A 118.8 . .
C1 C2 C3 119.5(4) . .
C1 C2 H2A 120.2 . .
C3 C2 H2A 120.2 . .
C4 C3 C2 119.4(4) . .
C4 C3 H3A 120.3 . .
C2 C3 H3A 120.3 . .
C3 C4 C5 118.8(4) . .
C3 C4 H4A 120.6 . .
C5 C4 H4A 120.6 . .
N1 C5 C4 122.7(3) . .
N1 C5 C6 112.8(3) . .
C4 C5 C6 124.5(3) . .
N4 C6 N2 113.8(3) . .
N4 C6 C5 129.2(3) . .
N2 C6 C5 117.0(3) . .
N3 C7 N4 113.6(3) . .
N3 C7 C8 122.6(3) . .
N4 C7 C8 123.7(3) . .
C9 C8 C13 117.7(3) . .
C9 C8 C7 120.8(3) . .
C13 C8 C7 121.5(3) . .
C8 C9 C10 121.5(3) . .
C8 C9 H9A 119.2 . .
C10 C9 H9A 119.2 . .
C9 C10 C11 120.7(4) . .
C9 C10 H10A 119.7 . .
C11 C10 H10A 119.7 . .
C10 C11 C12 117.3(4) . .
C10 C11 C14 120.7(3) . .
C12 C11 C14 121.9(3) . .
C13 C12 C11 121.9(3) . .
C13 C12 H12A 119.0 . .
C11 C12 H12A 119.0 . .
C12 C13 C8 120.8(4) . .
C12 C13 H13A 119.6 . .
C8 C13 H13A 119.6 . .
C15 C14 C18 117.0(3) . .
C15 C14 C11 124.3(3) . .
C18 C14 C11 118.7(4) . .
C16 C15 C14 118.6(4) . .
C16 C15 H15A 120.7 . .
C14 C15 H15A 120.7 . .
C17 C16 C15 120.5(4) . .
C17 C16 H16A 119.7 . .
C15 C16 H16A 119.7 . .
N5 C17 C16 122.1(3) . .
N5 C17 H17A 119.0 . .
C16 C17 H17A 119.0 . .
N5 C18 C14 124.6(4) . .
N5 C18 H18A 117.7 . .
C14 C18 H18A 117.7 . .

loop_
_geom_bond_atom_site_label_1
_geom_bond_atom_site_label_2
_geom_bond_distance
_geom_bond_site_symmetry_2
Fe1 N2 1.999(3) .
Fe1 N2 1.999(3) 3_346
Fe1 N1 2.015(3) .
Fe1 N1 2.015(3) 3_346
Fe1 N5 2.023(3) 4_646
Fe1 N5 2.023(3) 2_255
N1 C1 1.349(5) .
N1 C5 1.369(4) .
N2 C6 1.341(4) .
N2 N3 1.361(4) .
N3 C7 1.354(4) .
N4 C6 1.335(4) .
N4 C7 1.367(5) .
N5 C17 1.334(5) .
N5 C18 1.348(4) .
N5 Fe1 2.023(3) 2_245
C1 C2 1.371(5) .
C1 H1A 0.9300 .
C2 C3 1.387(6) .
C2 H2A 0.9300 .
C3 C4 1.362(6) .
C3 H3A 0.9300 .
C4 C5 1.382(5) .
C4 H4A 0.9300 .
C5 C6 1.455(5) .
C7 C8 1.462(5) .
C8 C9 1.391(5) .
C8 C13 1.397(5) .
C9 C10 1.393(5) .
C9 H9A 0.9300 .
C10 C11 1.398(5) .
C10 H10A 0.9300 .
C11 C12 1.399(5) .
C11 C14 1.485(5) .
C12 C13 1.377(5) .
C12 H12A 0.9300 .
C13 H13A 0.9300 .
C14 C15 1.387(6) .
C14 C18 1.394(5) .
C15 C16 1.386(5) .
C15 H15A 0.9300 .
C16 C17 1.378(5) .
C16 H16A 0.9300 .
C17 H17A 0.9300 .
C18 H18A 0.9300 .

loop_
_geom_torsion_atom_site_label_1
_geom_torsion_atom_site_label_2
_geom_torsion_atom_site_label_3
_geom_torsion_atom_site_label_4
_geom_torsion
_geom_torsion_site_symmetry_1
N2 Fe1 N1 C1 -174.0(3) .
N2 Fe1 N1 C1 6.0(3) 3_346
N1 Fe1 N1 C1 -177(100) 3_346
N5 Fe1 N1 C1 -83.6(3) 4_646
N5 Fe1 N1 C1 96.4(3) 2_255
N2 Fe1 N1 C5 2.6(3) .
N2 Fe1 N1 C5 -177.4(3) 3_346
N1 Fe1 N1 C5 0(100) 3_346
N5 Fe1 N1 C5 93.0(3) 4_646
N5 Fe1 N1 C5 -87.0(3) 2_255
N2 Fe1 N2 C6 -83(100) 3_346
N1 Fe1 N2 C6 -6.5(2) .
N1 Fe1 N2 C6 173.5(2) 3_346
N5 Fe1 N2 C6 -95.2(2) 4_646
N5 Fe1 N2 C6 84.8(2) 2_255
N2 Fe1 N2 N3 112(100) 3_346
N1 Fe1 N2 N3 -171.8(3) .
N1 Fe1 N2 N3 8.2(3) 3_346
N5 Fe1 N2 N3 99.5(3) 4_646
N5 Fe1 N2 N3 -80.5(3) 2_255
C6 N2 N3 C7 -0.8(3) .
Fe1 N2 N3 C7 165.2(3) .
C5 N1 C1 C2 -0.7(6) .
Fe1 N1 C1 C2 175.8(3) .
N1 C1 C2 C3 1.0(8) .
C1 C2 C3 C4 -0.4(9) .
C2 C3 C4 C5 -0.3(8) .
C1 N1 C5 C4 -0.1(6) .
Fe1 N1 C5 C4 -177.0(3) .
C1 N1 C5 C6 178.4(3) .
Fe1 N1 C5 C6 1.5(4) .
C3 C4 C5 N1 0.6(7) .
C3 C4 C5 C6 -177.8(5) .
C7 N4 C6 N2 -0.3(4) .
C7 N4 C6 C5 -178.4(4) .
N3 N2 C6 N4 0.7(4) .
Fe1 N2 C6 N4 -169.0(2) .
N3 N2 C6 C5 179.1(3) .
Fe1 N2 C6 C5 9.3(4) .
N1 C5 C6 N4 170.9(4) .
C4 C5 C6 N4 -10.6(6) .
N1 C5 C6 N2 -7.2(5) .
C4 C5 C6 N2 171.3(4) .
N2 N3 C7 N4 0.7(4) .
N2 N3 C7 C8 -175.5(3) .
C6 N4 C7 N3 -0.3(4) .
C6 N4 C7 C8 175.9(3) .
N3 C7 C8 C9 0.8(6) .
N4 C7 C8 C9 -175.0(4) .
N3 C7 C8 C13 179.6(4) .
N4 C7 C8 C13 3.8(6) .
C13 C8 C9 C10 -1.7(6) .
C7 C8 C9 C10 177.1(4) .
C8 C9 C10 C11 0.1(7) .
C9 C10 C11 C12 1.1(6) .
C9 C10 C11 C14 -175.3(4) .
C10 C11 C12 C13 -0.7(6) .
C14 C11 C12 C13 175.7(4) .
C11 C12 C13 C8 -0.9(7) .
C9 C8 C13 C12 2.1(6) .
C7 C8 C13 C12 -176.8(4) .
C10 C11 C14 C15 -36.8(6) .
C12 C11 C14 C15 146.9(4) .
C10 C11 C14 C18 141.1(4) .
C12 C11 C14 C18 -35.2(5) .
C18 C14 C15 C16 0.5(5) .
C11 C14 C15 C16 178.4(3) .
C14 C15 C16 C17 0.7(6) .
C18 N5 C17 C16 -0.8(5) .
Fe1 N5 C17 C16 178.7(3) 2_245
C15 C16 C17 N5 -0.6(6) .
C17 N5 C18 C14 2.1(5) .
Fe1 N5 C18 C14 -177.4(3) 2_245
C15 C14 C18 N5 -1.9(5) .
C11 C14 C18 N5 -180.0(3) .
